data_4124742
loop_
_publ_author_name
'Cammarota, Ryan C.'
'Lu, Connie C.'

_publ_section_title
;
 Tuning Nickel with Lewis Acidic Group 13 Metalloligands for Catalytic
 Olefin Hydrogenation.
;
_journal_issue 39
_journal_name_full 'Journal of the American Chemical Society'
_journal_page_first 12486
_journal_page_last 12489
_journal_paper_doi 10.1021/jacs.5b08313
_journal_volume 137
_journal_year 2015
_chemical_formula_moiety 'C39 H62 N4 P3 Ni In'
_chemical_formula_sum 'C39 H62 In N4 Ni P3'
_chemical_formula_weight 853.37
_chemical_name_common H2NiInL
_chemical_name_systematic
; 
 ? 
;
_space_group_IT_number 19
_symmetry_cell_setting orthorhombic
_symmetry_space_group_name_Hall 'P 2ac 2ab'
_symmetry_space_group_name_H-M 'P 21 21 21'
_atom_sites_solution_hydrogens geom
_atom_sites_solution_primary direct
_atom_sites_solution_secondary difmap
_audit_creation_method SHELXL-97
_cell_angle_alpha 90.00
_cell_angle_beta 90.00
_cell_angle_gamma 90.00
_cell_formula_units_Z 4
_cell_length_a 12.2182(4)
_cell_length_b 14.5580(5)
_cell_length_c 22.5759(8)
_cell_measurement_temperature 123(2)
_cell_volume 4015.6(2)
_computing_cell_refinement 'SAINT, Bruker'
_computing_data_collection 'APEX II, Bruker'
_computing_data_reduction 'SAINT, Bruker'
_computing_molecular_graphics 'SHELXTL, Bruker'
_computing_structure_refinement 'SHELXL-97 (Sheldrick, 2008)'
_computing_structure_solution 'SHELXS-97 (Sheldrick, 2008)'
_diffrn_ambient_temperature 123(2)
_diffrn_measured_fraction_theta_full 0.996
_diffrn_measured_fraction_theta_max 0.996
_diffrn_measurement_device_type 'Bruker APEX II CCD'
_diffrn_measurement_method 'area detector, omega scans per phi'
_diffrn_radiation_monochromator graphite
_diffrn_radiation_source 'normal-focus sealed tube'
_diffrn_radiation_type CuK\a
_diffrn_radiation_wavelength 1.54178
_diffrn_reflns_av_R_equivalents 0.0300
_diffrn_reflns_av_sigmaI/netI 0.0252
_diffrn_reflns_limit_h_max 15
_diffrn_reflns_limit_h_min -15
_diffrn_reflns_limit_k_max 17
_diffrn_reflns_limit_k_min -18
_diffrn_reflns_limit_l_max 28
_diffrn_reflns_limit_l_min -24
_diffrn_reflns_number 29074
_diffrn_reflns_theta_full 74.64
_diffrn_reflns_theta_max 74.64
_diffrn_reflns_theta_min 3.61
_exptl_absorpt_coefficient_mu 6.538
_exptl_absorpt_correction_T_max 0.3501
_exptl_absorpt_correction_T_min 0.3501
_exptl_absorpt_correction_type multi-scan
_exptl_absorpt_process_details 'SADABS, R.Blessing, 1995.'
_exptl_crystal_colour gold
_exptl_crystal_density_diffrn 1.411
_exptl_crystal_density_method 'not measured'
_exptl_crystal_description cube
_exptl_crystal_F_000 1784.0
_exptl_crystal_size_max 0.20
_exptl_crystal_size_mid 0.20
_exptl_crystal_size_min 0.20
_refine_diff_density_max 0.336
_refine_diff_density_min -0.241
_refine_diff_density_rms 0.061
_refine_ls_abs_structure_details 'Flack H D (1983), Acta Cryst. A39, 876-881'
_refine_ls_abs_structure_Flack -0.018(3)
_refine_ls_extinction_method none
_refine_ls_goodness_of_fit_ref 1.070
_refine_ls_hydrogen_treatment mixed
_refine_ls_matrix_type full
_refine_ls_number_parameters 441
_refine_ls_number_reflns 8134
_refine_ls_number_restraints 1
_refine_ls_restrained_S_all 1.070
_refine_ls_R_factor_all 0.0192
_refine_ls_R_factor_gt 0.0183
_refine_ls_shift/su_max 0.005
_refine_ls_shift/su_mean 0.000
_refine_ls_structure_factor_coef Fsqd
_refine_ls_weighting_details 'calc w=1/[\s^2^(Fo^2^)+(0.0226P)^2^+0.8188P] where P=(Fo^2^+2Fc^2^)/3'
_refine_ls_weighting_scheme calc
_refine_ls_wR_factor_gt 0.0450
_refine_ls_wR_factor_ref 0.0454
_reflns_number_gt 7948
_reflns_number_total 8134
_reflns_threshold_expression >2sigma(I)
_cod_data_source_file ja5b08313_si_001.cif
_cod_data_source_block 14035b_a_compound_4(H2)
_cod_depositor_comments
;
The following automatic conversions were performed:

'_symmetry_cell_setting' value 'Orthorhombic' changed to
'orthorhombic' according to
/usr/data/users/saulius/crontab/automatic-downloads/current/ACS/lib/dictionaries/cif_core.dic
dictionary named 'cif_core.dic' version 2.4.2 from 2011-04-26.

Automatic conversion script
Id: cif_fix_values 3271 2015-04-21 07:52:19Z andrius 
;
_cod_original_sg_symbol_H-M P2(1)2(1)2(1)
_cod_database_code 4124742

loop_
_symmetry_equiv_pos_as_xyz
'x, y, z'
'-x+1/2, -y, z+1/2'
'-x, y+1/2, -z+1/2'
'x+1/2, -y+1/2, -z'

loop_
_atom_site_label
_atom_site_type_symbol
_atom_site_fract_x
_atom_site_fract_y
_atom_site_fract_z
_atom_site_U_iso_or_equiv
_atom_site_adp_type
_atom_site_occupancy
_atom_site_symmetry_multiplicity
_atom_site_calc_flag
_atom_site_refinement_flags
In1 In 0.201238(8) 0.919427(7) 0.750184(6) 0.00846(3) Uani 1 1 d .
Ni1 Ni 0.24350(3) 0.90165(2) 0.643030(14) 0.00986(7) Uani 1 1 d D
P3 P 0.24640(4) 0.75044(3) 0.66413(2) 0.00985(9) Uani 1 1 d .
P2 P 0.08030(4) 0.97790(3) 0.63592(2) 0.00987(9) Uani 1 1 d .
P1 P 0.40005(4) 0.97185(3) 0.67057(2) 0.01029(9) Uani 1 1 d .
N2 N 0.03795(11) 0.96630(10) 0.75299(8) 0.0115(3) Uani 1 1 d .
N1 N 0.32241(13) 1.01347(11) 0.77933(7) 0.0116(3) Uani 1 1 d .
N3 N 0.21528(13) 0.78423(11) 0.78371(7) 0.0117(3) Uani 1 1 d .
C6 C 0.29051(15) 1.06472(13) 0.82707(8) 0.0116(3) Uani 1 1 d .
C19 C -0.01555(16) 0.94260(13) 0.80402(9) 0.0110(4) Uani 1 1 d .
C20 C -0.02046(16) 0.96344(15) 0.69723(9) 0.0121(4) Uani 1 1 d .
H20A H -0.0755 1.0133 0.6958 0.014 Uiso 1 1 calc R
H20B H -0.0590 0.9040 0.6931 0.014 Uiso 1 1 calc R
N4 N 0.16540(12) 0.93674(11) 0.85293(7) 0.0102(3) Uani 1 1 d .
C18 C -0.13011(15) 0.92938(13) 0.80796(9) 0.0135(4) Uani 1 1 d .
H18A H -0.1740 0.9379 0.7737 0.016 Uiso 1 1 calc R
C27 C 0.22481(15) 0.85893(13) 0.87898(8) 0.0113(4) Uani 1 1 d .
C17 C -0.17971(15) 0.90424(13) 0.86084(9) 0.0158(4) Uani 1 1 d .
H17A H -0.2568 0.8961 0.8622 0.019 Uiso 1 1 calc R
C16 C -0.11854(17) 0.89089(14) 0.91161(9) 0.0159(4) Uani 1 1 d .
H16A H -0.1530 0.8741 0.9477 0.019 Uiso 1 1 calc R
C37 C 0.13132(16) 0.67783(14) 0.63771(9) 0.0140(4) Uani 1 1 d .
H37A H 0.1455 0.6135 0.6512 0.017 Uiso 1 1 calc R
C14 C 0.04622(15) 0.92808(13) 0.85657(9) 0.0109(3) Uani 1 1 d .
C28 C 0.25847(18) 0.86037(14) 0.93743(9) 0.0162(4) Uani 1 1 d .
H28A H 0.2467 0.9140 0.9605 0.019 Uiso 1 1 calc R
C2 C 0.17433(16) 1.07739(14) 0.91506(8) 0.0133(4) Uani 1 1 d .
H2A H 0.1207 1.0515 0.9406 0.016 Uiso 1 1 calc R
C36 C 0.40817(18) 0.72210(15) 0.57473(9) 0.0189(4) Uani 1 1 d .
H36A H 0.4744 0.6887 0.5631 0.028 Uiso 1 1 calc R
H36B H 0.4234 0.7882 0.5751 0.028 Uiso 1 1 calc R
H36C H 0.3495 0.7091 0.5463 0.028 Uiso 1 1 calc R
C38 C 0.02563(16) 0.71095(15) 0.66781(10) 0.0181(4) Uani 1 1 d .
H38A H -0.0360 0.6733 0.6543 0.027 Uiso 1 1 calc R
H38B H 0.0124 0.7753 0.6574 0.027 Uiso 1 1 calc R
H38C H 0.0332 0.7053 0.7109 0.027 Uiso 1 1 calc R
C11 C 0.46284(16) 1.04423(14) 0.61208(9) 0.0147(4) Uani 1 1 d .
H11A H 0.5285 1.0751 0.6295 0.018 Uiso 1 1 calc R
C31 C 0.29533(17) 0.70499(13) 0.86944(9) 0.0149(4) Uani 1 1 d .
H31A H 0.3090 0.6512 0.8468 0.018 Uiso 1 1 calc R
C8 C 0.51845(16) 0.89631(14) 0.69212(9) 0.0144(4) Uani 1 1 d .
H8A H 0.5211 0.8449 0.6628 0.017 Uiso 1 1 calc R
C4 C 0.29274(18) 1.20205(14) 0.88943(9) 0.0180(4) Uani 1 1 d .
H4A H 0.3209 1.2616 0.8973 0.022 Uiso 1 1 calc R
C21 C 0.00252(16) 0.93821(14) 0.56913(9) 0.0150(4) Uani 1 1 d .
H21A H 0.0166 0.8707 0.5662 0.018 Uiso 1 1 calc R
C7 C 0.39584(16) 1.05198(13) 0.73544(8) 0.0128(4) Uani 1 1 d .
H7A H 0.4701 1.0592 0.7524 0.015 Uiso 1 1 calc R
H7B H 0.3694 1.1132 0.7228 0.015 Uiso 1 1 calc R
C13 C 0.38526(19) 1.11874(16) 0.58975(10) 0.0226(5) Uani 1 1 d .
H13A H 0.4219 1.1551 0.5590 0.034 Uiso 1 1 calc R
H13B H 0.3646 1.1589 0.6227 0.034 Uiso 1 1 calc R
H13C H 0.3195 1.0901 0.5731 0.034 Uiso 1 1 calc R
C32 C 0.24486(17) 0.78082(13) 0.84214(8) 0.0112(4) Uani 1 1 d .
C33 C 0.25161(15) 0.71261(12) 0.74403(8) 0.0122(3) Uani 1 1 d .
H33A H 0.2046 0.6578 0.7493 0.015 Uiso 1 1 calc R
H33B H 0.3276 0.6951 0.7542 0.015 Uiso 1 1 calc R
C1 C 0.21025(15) 1.02748(13) 0.86653(8) 0.0110(3) Uani 1 1 d .
C9 C 0.49948(15) 0.85275(13) 0.75303(12) 0.0184(4) Uani 1 1 d .
H9A H 0.5621 0.8138 0.7633 0.028 Uiso 1 1 calc R
H9B H 0.4328 0.8154 0.7519 0.028 Uiso 1 1 calc R
H9C H 0.4914 0.9012 0.7828 0.028 Uiso 1 1 calc R
C24 C 0.08838(17) 1.10555(13) 0.62900(9) 0.0159(4) Uani 1 1 d .
H24A H 0.1417 1.1192 0.5965 0.019 Uiso 1 1 calc R
C26 C 0.13528(19) 1.14675(14) 0.68585(10) 0.0202(4) Uani 1 1 d .
H26A H 0.1393 1.2137 0.6819 0.030 Uiso 1 1 calc R
H26B H 0.2088 1.1221 0.6928 0.030 Uiso 1 1 calc R
H26C H 0.0878 1.1309 0.7193 0.030 Uiso 1 1 calc R
C30 C 0.32557(18) 0.70681(15) 0.92863(9) 0.0190(4) Uani 1 1 d .
H30A H 0.3580 0.6539 0.9459 0.023 Uiso 1 1 calc R
C34 C 0.37265(16) 0.69142(13) 0.63662(9) 0.0134(4) Uani 1 1 d .
H34A H 0.4328 0.7109 0.6639 0.016 Uiso 1 1 calc R
C15 C -0.00464(16) 0.90253(14) 0.90885(9) 0.0141(4) Uani 1 1 d .
H15A H 0.0382 0.8927 0.9434 0.017 Uiso 1 1 calc R
C5 C 0.33015(16) 1.15386(14) 0.84016(9) 0.0160(4) Uani 1 1 d .
H5A H 0.3831 1.1812 0.8149 0.019 Uiso 1 1 calc R
C3 C 0.21520(17) 1.16489(14) 0.92732(9) 0.0174(4) Uani 1 1 d .
H3A H 0.1904 1.1983 0.9609 0.021 Uiso 1 1 calc R
C35 C 0.36863(17) 0.58625(14) 0.64050(9) 0.0175(4) Uani 1 1 d .
H35A H 0.4373 0.5606 0.6254 0.026 Uiso 1 1 calc R
H35B H 0.3073 0.5633 0.6167 0.026 Uiso 1 1 calc R
H35C H 0.3587 0.5677 0.6819 0.026 Uiso 1 1 calc R
C12 C 0.50153(18) 0.98408(16) 0.56019(9) 0.0201(4) Uani 1 1 d .
H12A H 0.5345 1.0231 0.5296 0.030 Uiso 1 1 calc R
H12B H 0.4389 0.9511 0.5434 0.030 Uiso 1 1 calc R
H12C H 0.5559 0.9398 0.5744 0.030 Uiso 1 1 calc R
C39 C 0.11997(18) 0.67603(16) 0.57028(9) 0.0197(4) Uani 1 1 d .
H39A H 0.0581 0.6368 0.5592 0.030 Uiso 1 1 calc R
H39B H 0.1873 0.6517 0.5527 0.030 Uiso 1 1 calc R
H39C H 0.1072 0.7385 0.5557 0.030 Uiso 1 1 calc R
C10 C 0.63160(16) 0.94213(16) 0.69153(10) 0.0191(4) Uani 1 1 d .
H10A H 0.6873 0.8973 0.7033 0.029 Uiso 1 1 calc R
H10B H 0.6321 0.9938 0.7193 0.029 Uiso 1 1 calc R
H10C H 0.6477 0.9645 0.6515 0.029 Uiso 1 1 calc R
C29 C 0.30935(19) 0.78444(15) 0.96300(9) 0.0203(4) Uani 1 1 d .
H29A H 0.3324 0.7859 1.0032 0.024 Uiso 1 1 calc R
C23 C -0.12225(18) 0.94865(18) 0.57074(10) 0.0242(5) Uani 1 1 d .
H23A H -0.1535 0.9257 0.5336 0.036 Uiso 1 1 calc R
H23B H -0.1412 1.0136 0.5756 0.036 Uiso 1 1 calc R
H23C H -0.1519 0.9133 0.6040 0.036 Uiso 1 1 calc R
C22 C 0.0512(2) 0.98033(17) 0.51253(9) 0.0246(5) Uani 1 1 d .
H22A H 0.0097 0.9589 0.4780 0.037 Uiso 1 1 calc R
H22B H 0.1278 0.9614 0.5086 0.037 Uiso 1 1 calc R
H22C H 0.0471 1.0475 0.5149 0.037 Uiso 1 1 calc R
C25 C -0.01832(19) 1.15502(15) 0.61345(12) 0.0263(5) Uani 1 1 d .
H25A H -0.0048 1.2213 0.6110 0.039 Uiso 1 1 calc R
H25B H -0.0730 1.1428 0.6442 0.039 Uiso 1 1 calc R
H25C H -0.0454 1.1326 0.5752 0.039 Uiso 1 1 calc R
H40 H 0.269(4) 0.917(3) 0.5770(12) 0.074(14) Uiso 1 1 d D
H41 H 0.251(4) 0.870(3) 0.5785(12) 0.076(15) Uiso 1 1 d D

loop_
_atom_site_aniso_label
_atom_site_aniso_U_11
_atom_site_aniso_U_22
_atom_site_aniso_U_33
_atom_site_aniso_U_23
_atom_site_aniso_U_13
_atom_site_aniso_U_12
In1 0.00814(5) 0.00847(5) 0.00878(5) -0.00010(5) -0.00004(5) 0.00016(4)
Ni1 0.00895(14) 0.00975(15) 0.01088(14) -0.00006(12) 0.00016(12) -0.00061(12)
P3 0.0110(2) 0.0087(2) 0.0098(2) -0.00096(17) -0.00032(17) -0.00006(19)
P2 0.0097(2) 0.0106(2) 0.0093(2) 0.00082(17) -0.00079(17) 0.00064(17)
P1 0.0086(2) 0.0122(2) 0.0100(2) -0.00035(18) 0.00045(17) -0.00201(17)
N2 0.0101(7) 0.0143(7) 0.0100(7) 0.0013(8) -0.0007(7) 0.0010(5)
N1 0.0103(8) 0.0130(7) 0.0116(7) -0.0035(6) 0.0012(6) -0.0025(6)
N3 0.0160(8) 0.0094(7) 0.0096(7) 0.0005(6) 0.0000(6) 0.0005(6)
C6 0.0100(8) 0.0132(9) 0.0116(8) -0.0012(7) -0.0034(7) 0.0021(7)
C19 0.0110(9) 0.0078(9) 0.0141(9) -0.0014(7) 0.0022(7) 0.0019(7)
C20 0.0095(9) 0.0162(10) 0.0105(9) 0.0019(8) 0.0007(7) 0.0009(7)
N4 0.0096(7) 0.0095(7) 0.0114(7) -0.0002(6) 0.0004(6) 0.0021(6)
C18 0.0113(9) 0.0134(9) 0.0158(9) -0.0013(8) -0.0008(7) 0.0004(7)
C27 0.0121(9) 0.0093(8) 0.0126(8) 0.0019(7) 0.0001(7) 0.0009(7)
C17 0.0112(9) 0.0132(9) 0.0230(10) -0.0011(8) 0.0040(7) -0.0016(7)
C16 0.0181(10) 0.0140(9) 0.0154(9) 0.0014(8) 0.0076(7) -0.0009(8)
C37 0.0151(9) 0.0116(9) 0.0153(9) -0.0022(8) -0.0003(8) -0.0035(7)
C14 0.0112(8) 0.0083(8) 0.0131(9) -0.0019(7) 0.0011(7) 0.0007(7)
C28 0.0210(10) 0.0157(9) 0.0119(9) -0.0028(7) -0.0001(8) 0.0045(8)
C2 0.0156(9) 0.0145(9) 0.0097(8) -0.0005(7) -0.0006(7) 0.0012(8)
C36 0.0216(11) 0.0179(10) 0.0172(10) -0.0002(8) 0.0042(8) 0.0008(8)
C38 0.0153(10) 0.0194(10) 0.0196(10) -0.0027(9) 0.0025(8) -0.0052(8)
C11 0.0130(9) 0.0177(9) 0.0134(9) 0.0005(8) 0.0012(7) -0.0060(8)
C31 0.0169(9) 0.0130(9) 0.0146(9) -0.0005(7) 0.0005(8) 0.0031(8)
C8 0.0108(9) 0.0168(10) 0.0156(9) -0.0023(8) -0.0007(7) 0.0013(7)
C4 0.0195(10) 0.0126(9) 0.0219(10) -0.0055(8) -0.0032(8) -0.0023(8)
C21 0.0162(10) 0.0178(10) 0.0109(9) -0.0013(8) -0.0038(7) -0.0007(8)
C7 0.0127(8) 0.0143(8) 0.0115(9) -0.0035(7) 0.0007(6) -0.0016(7)
C13 0.0212(11) 0.0234(11) 0.0232(11) 0.0094(9) 0.0031(9) -0.0014(9)
C32 0.0101(8) 0.0116(9) 0.0117(9) 0.0013(7) 0.0025(7) -0.0009(7)
C33 0.0168(8) 0.0110(7) 0.0087(8) 0.0007(8) -0.0009(8) 0.0014(7)
C1 0.0113(8) 0.0109(8) 0.0108(8) -0.0006(7) -0.0029(7) 0.0025(7)
C9 0.0158(8) 0.0213(9) 0.0180(9) 0.0002(10) -0.0005(9) 0.0041(7)
C24 0.0184(10) 0.0111(9) 0.0183(10) 0.0026(7) 0.0003(8) 0.0015(8)
C26 0.0257(11) 0.0118(9) 0.0229(11) -0.0006(8) -0.0028(8) 0.0003(8)
C30 0.0236(11) 0.0172(10) 0.0162(10) 0.0026(8) -0.0030(8) 0.0083(8)
C34 0.0132(9) 0.0117(9) 0.0153(9) -0.0010(7) 0.0013(7) 0.0020(7)
C15 0.0177(10) 0.0124(9) 0.0121(9) -0.0002(7) 0.0011(7) 0.0015(8)
C5 0.0137(9) 0.0165(10) 0.0177(10) -0.0008(8) -0.0007(7) -0.0035(8)
C3 0.0203(10) 0.0171(9) 0.0148(9) -0.0074(8) -0.0010(8) 0.0012(8)
C35 0.0225(10) 0.0114(9) 0.0186(9) -0.0010(8) 0.0021(8) 0.0043(8)
C12 0.0230(11) 0.0266(11) 0.0108(9) -0.0008(8) 0.0040(8) -0.0080(9)
C39 0.0194(10) 0.0220(10) 0.0178(10) -0.0053(8) -0.0044(8) -0.0044(9)
C10 0.0096(9) 0.0264(11) 0.0213(10) -0.0027(8) -0.0023(7) -0.0009(8)
C29 0.0267(11) 0.0243(11) 0.0099(9) -0.0001(8) -0.0057(8) 0.0097(9)
C23 0.0172(11) 0.0341(13) 0.0212(11) -0.0019(9) -0.0091(8) -0.0012(9)
C22 0.0289(12) 0.0329(12) 0.0121(10) 0.0019(9) -0.0020(8) -0.0057(10)
C25 0.0246(12) 0.0142(10) 0.0400(14) 0.0039(10) -0.0059(10) 0.0047(9)

loop_
_atom_type_symbol
_atom_type_description
_atom_type_scat_dispersion_real
_atom_type_scat_dispersion_imag
_atom_type_scat_source
C C 0.0181 0.0091 'International Tables Vol C Tables 4.2.6.8 and 6.1.1.4'
H H 0.0000 0.0000 'International Tables Vol C Tables 4.2.6.8 and 6.1.1.4'
N N 0.0311 0.0180 'International Tables Vol C Tables 4.2.6.8 and 6.1.1.4'
P P 0.2955 0.4335 'International Tables Vol C Tables 4.2.6.8 and 6.1.1.4'
Ni Ni -3.0029 0.5091 'International Tables Vol C Tables 4.2.6.8 and 6.1.1.4'
In In 0.0822 5.0449 'International Tables Vol C Tables 4.2.6.8 and 6.1.1.4'

loop_
_geom_angle_atom_site_label_1
_geom_angle_atom_site_label_2
_geom_angle_atom_site_label_3
_geom_angle
N2 In1 N3 111.52(6)
N2 In1 N1 116.23(6)
N3 In1 N1 115.65(6)
N2 In1 N4 76.23(6)
N3 In1 N4 76.36(6)
N1 In1 N4 75.94(6)
N2 In1 Ni1 105.02(5)
N3 In1 Ni1 103.55(4)
N1 In1 Ni1 102.94(4)
N4 In1 Ni1 178.64(4)
P3 Ni1 P1 111.78(2)
P3 Ni1 P2 120.18(2)
P1 Ni1 P2 122.58(2)
P3 Ni1 In1 84.222(16)
P1 Ni1 In1 82.003(16)
P2 Ni1 In1 80.609(15)
C37 P3 C34 104.84(9)
C37 P3 C33 99.58(9)
C34 P3 C33 98.94(9)
C37 P3 Ni1 118.45(7)
C34 P3 Ni1 113.05(6)
C33 P3 Ni1 119.20(6)
C20 P2 C24 102.08(9)
C20 P2 C21 103.16(9)
C24 P2 C21 105.45(9)
C20 P2 Ni1 117.95(7)
C24 P2 Ni1 116.27(7)
C21 P2 Ni1 110.42(7)
C11 P1 C7 102.36(9)
C11 P1 C8 101.43(9)
C7 P1 C8 100.54(9)
C11 P1 Ni1 114.32(7)
C7 P1 Ni1 118.31(6)
C8 P1 Ni1 117.29(7)
C19 N2 C20 119.29(14)
C19 N2 In1 113.29(13)
C20 N2 In1 115.52(13)
C6 N1 C7 120.27(16)
C6 N1 In1 113.44(12)
C7 N1 In1 118.01(12)
C32 N3 C33 119.37(16)
C32 N3 In1 113.57(12)
C33 N3 In1 118.33(11)
N1 C6 C5 124.53(18)
N1 C6 C1 118.63(17)
C5 C6 C1 116.83(17)
N2 C19 C18 124.01(19)
N2 C19 C14 119.10(18)
C18 C19 C14 116.88(18)
N2 C20 P2 108.47(13)
C1 N4 C14 116.02(15)
C1 N4 C27 115.31(15)
C14 N4 C27 113.75(15)
C1 N4 In1 103.41(11)
C14 N4 In1 103.24(11)
C27 N4 In1 102.60(11)
C17 C18 C19 121.44(18)
C28 C27 C32 121.08(18)
C28 C27 N4 121.18(17)
C32 C27 N4 117.73(16)
C16 C17 C18 120.95(18)
C17 C16 C15 118.86(18)
C39 C37 C38 111.68(17)
C39 C37 P3 113.46(14)
C38 C37 P3 108.40(14)
C15 C14 C19 120.87(18)
C15 C14 N4 121.15(17)
C19 C14 N4 117.92(17)
C27 C28 C29 121.08(19)
C1 C2 C3 121.45(19)
C13 C11 C12 110.13(18)
C13 C11 P1 112.45(14)
C12 C11 P1 110.24(14)
C30 C31 C32 121.61(18)
C9 C8 C10 108.91(16)
C9 C8 P1 110.96(13)
C10 C8 P1 115.87(14)
C3 C4 C5 121.38(19)
C23 C21 C22 111.41(18)
C23 C21 P2 117.06(15)
C22 C21 P2 110.47(14)
N1 C7 P1 108.09(13)
N3 C32 C31 124.51(18)
N3 C32 C27 119.11(17)
C31 C32 C27 116.38(17)
N3 C33 P3 111.83(12)
C2 C1 C6 120.69(18)
C2 C1 N4 121.38(17)
C6 C1 N4 117.91(16)
C26 C24 C25 109.11(18)
C26 C24 P2 109.88(14)
C25 C24 P2 116.27(15)
C29 C30 C31 121.16(19)
C36 C34 C35 110.64(17)
C36 C34 P3 113.75(14)
C35 C34 P3 114.38(14)
C14 C15 C16 121.00(18)
C4 C5 C6 121.08(19)
C4 C3 C2 118.58(18)
C30 C29 C28 118.62(19)

loop_
_geom_bond_atom_site_label_1
_geom_bond_atom_site_label_2
_geom_bond_distance
In1 N2 2.1095(14)
In1 N3 2.1157(16)
In1 N1 2.1211(16)
In1 N4 2.3740(16)
In1 Ni1 2.4871(3)
Ni1 P3 2.2525(6)
Ni1 P1 2.2560(6)
Ni1 P2 2.2878(5)
P3 C37 1.857(2)
P3 C34 1.8717(19)
P3 C33 1.8871(19)
P2 C20 1.864(2)
P2 C24 1.868(2)
P2 C21 1.874(2)
P1 C11 1.855(2)
P1 C7 1.8731(18)
P1 C8 1.881(2)
N2 C19 1.369(3)
N2 C20 1.448(3)
N1 C6 1.368(2)
N1 C7 1.450(2)
N3 C32 1.369(2)
N3 C33 1.444(2)
C6 C5 1.416(3)
C6 C1 1.432(3)
C19 C18 1.416(3)
C19 C14 1.422(3)
N4 C1 1.463(2)
N4 C14 1.464(2)
N4 C27 1.468(2)
C18 C17 1.388(3)
C27 C28 1.383(3)
C27 C32 1.430(3)
C17 C16 1.382(3)
C16 C15 1.403(3)
C37 C39 1.529(3)
C37 C38 1.537(3)
C14 C15 1.385(3)
C28 C29 1.393(3)
C2 C1 1.386(3)
C2 C3 1.396(3)
C36 C34 1.530(3)
C11 C13 1.526(3)
C11 C12 1.537(3)
C31 C30 1.387(3)
C31 C32 1.407(3)
C8 C9 1.532(3)
C8 C10 1.535(3)
C4 C3 1.386(3)
C4 C5 1.392(3)
C21 C23 1.532(3)
C21 C22 1.537(3)
C24 C26 1.528(3)
C24 C25 1.530(3)
C30 C29 1.385(3)
C34 C35 1.534(3)

loop_
_geom_torsion_atom_site_label_1
_geom_torsion_atom_site_label_2
_geom_torsion_atom_site_label_3
_geom_torsion_atom_site_label_4
_geom_torsion
N2 In1 Ni1 P3 -111.41(4)
N3 In1 Ni1 P3 5.68(5)
N1 In1 Ni1 P3 126.50(5)
N4 In1 Ni1 P3 91.8(16)
N2 In1 Ni1 P1 135.58(4)
N3 In1 Ni1 P1 -107.32(5)
N1 In1 Ni1 P1 13.49(5)
N4 In1 Ni1 P1 -21.3(16)
N2 In1 Ni1 P2 10.52(4)
N3 In1 Ni1 P2 127.62(5)
N1 In1 Ni1 P2 -111.57(5)
N4 In1 Ni1 P2 -146.3(16)
P1 Ni1 P3 C37 -173.57(7)
P2 Ni1 P3 C37 31.84(8)
In1 Ni1 P3 C37 107.45(7)
P1 Ni1 P3 C34 -50.40(7)
P2 Ni1 P3 C34 155.00(7)
In1 Ni1 P3 C34 -129.39(7)
P1 Ni1 P3 C33 65.14(7)
P2 Ni1 P3 C33 -89.46(7)
In1 Ni1 P3 C33 -13.85(7)
P3 Ni1 P2 C20 49.84(8)
P1 Ni1 P2 C20 -101.95(8)
In1 Ni1 P2 C20 -27.79(8)
P3 Ni1 P2 C24 171.58(7)
P1 Ni1 P2 C24 19.80(8)
In1 Ni1 P2 C24 93.95(7)
P3 Ni1 P2 C21 -68.37(8)
P1 Ni1 P2 C21 139.85(7)
In1 Ni1 P2 C21 -146.00(7)
P3 Ni1 P1 C11 130.20(7)
P2 Ni1 P1 C11 -75.91(8)
In1 Ni1 P1 C11 -149.33(7)
P3 Ni1 P1 C7 -109.12(7)
P2 Ni1 P1 C7 44.77(8)
In1 Ni1 P1 C7 -28.65(7)
P3 Ni1 P1 C8 11.66(8)
P2 Ni1 P1 C8 165.55(7)
In1 Ni1 P1 C8 92.13(7)
N3 In1 N2 C19 41.30(15)
N1 In1 N2 C19 -94.18(14)
N4 In1 N2 C19 -27.74(13)
Ni1 In1 N2 C19 152.81(12)
N3 In1 N2 C20 -101.42(13)
N1 In1 N2 C20 123.09(13)
N4 In1 N2 C20 -170.46(14)
Ni1 In1 N2 C20 10.08(13)
N2 In1 N1 C6 38.35(15)
N3 In1 N1 C6 -95.31(14)
N4 In1 N1 C6 -28.26(13)
Ni1 In1 N1 C6 152.54(12)
N2 In1 N1 C7 -110.18(14)
N3 In1 N1 C7 116.16(14)
N4 In1 N1 C7 -176.79(15)
Ni1 In1 N1 C7 4.01(14)
N2 In1 N3 C32 -95.78(14)
N1 In1 N3 C32 39.99(15)
N4 In1 N3 C32 -26.82(13)
Ni1 In1 N3 C32 151.79(13)
N2 In1 N3 C33 116.75(14)
N1 In1 N3 C33 -107.48(13)
N4 In1 N3 C33 -174.29(14)
Ni1 In1 N3 C33 4.32(14)
C7 N1 C6 C5 -4.6(3)
In1 N1 C6 C5 -152.32(15)
C7 N1 C6 C1 174.35(16)
In1 N1 C6 C1 26.6(2)
C20 N2 C19 C18 -10.7(3)
In1 N2 C19 C18 -151.94(16)
C20 N2 C19 C14 167.85(17)
In1 N2 C19 C14 26.7(2)
C19 N2 C20 P2 -169.62(14)
In1 N2 C20 P2 -29.25(16)
C24 P2 C20 N2 -87.02(14)
C21 P2 C20 N2 163.73(13)
Ni1 P2 C20 N2 41.74(16)
N2 In1 N4 C1 -96.75(11)
N3 In1 N4 C1 146.62(11)
N1 In1 N4 C1 25.29(10)
Ni1 In1 N4 C1 60.2(16)
N2 In1 N4 C14 24.54(11)
N3 In1 N4 C14 -92.09(11)
N1 In1 N4 C14 146.58(12)
Ni1 In1 N4 C14 -178(100)
N2 In1 N4 C27 143.01(12)
N3 In1 N4 C27 26.38(11)
N1 In1 N4 C27 -94.95(12)
Ni1 In1 N4 C27 -60.0(16)
N2 C19 C18 C17 179.19(18)
C14 C19 C18 C17 0.6(3)
C1 N4 C27 C28 45.0(2)
C14 N4 C27 C28 -92.6(2)
In1 N4 C27 C28 156.64(16)
C1 N4 C27 C32 -136.16(18)
C14 N4 C27 C32 86.3(2)
In1 N4 C27 C32 -24.53(19)
C19 C18 C17 C16 -0.2(3)
C18 C17 C16 C15 -0.5(3)
C34 P3 C37 C39 -65.66(16)
C33 P3 C37 C39 -167.65(15)
Ni1 P3 C37 C39 61.51(16)
C34 P3 C37 C38 169.67(14)
C33 P3 C37 C38 67.69(15)
Ni1 P3 C37 C38 -63.16(15)
N2 C19 C14 C15 -178.92(17)
C18 C19 C14 C15 -0.2(3)
N2 C19 C14 N4 -1.7(3)
C18 C19 C14 N4 176.96(17)
C1 N4 C14 C15 -90.4(2)
C27 N4 C14 C15 46.9(2)
In1 N4 C14 C15 157.31(15)
C1 N4 C14 C19 92.5(2)
C27 N4 C14 C19 -130.26(18)
In1 N4 C14 C19 -19.86(18)
C32 C27 C28 C29 -2.5(3)
N4 C27 C28 C29 176.34(19)
C7 P1 C11 C13 -71.72(16)
C8 P1 C11 C13 -175.33(15)
Ni1 P1 C11 C13 57.47(16)
C7 P1 C11 C12 164.96(14)
C8 P1 C11 C12 61.35(15)
Ni1 P1 C11 C12 -65.86(15)
C11 P1 C8 C9 161.03(14)
C7 P1 C8 C9 55.98(15)
Ni1 P1 C8 C9 -73.73(15)
C11 P1 C8 C10 36.18(17)
C7 P1 C8 C10 -68.87(16)
Ni1 P1 C8 C10 161.42(13)
C20 P2 C21 C23 27.82(19)
C24 P2 C21 C23 -78.89(18)
Ni1 P2 C21 C23 154.74(15)
C20 P2 C21 C22 156.75(15)
C24 P2 C21 C22 50.03(17)
Ni1 P2 C21 C22 -76.34(16)
C6 N1 C7 P1 -169.54(14)
In1 N1 C7 P1 -23.22(17)
C11 P1 C7 N1 164.70(13)
C8 P1 C7 N1 -90.99(14)
Ni1 P1 C7 N1 38.06(15)
C33 N3 C32 C31 -10.0(3)
In1 N3 C32 C31 -157.11(17)
C33 N3 C32 C27 169.53(17)
In1 N3 C32 C27 22.4(2)
C30 C31 C32 N3 178.5(2)
C30 C31 C32 C27 -1.1(3)
C28 C27 C32 N3 -176.59(19)
N4 C27 C32 N3 4.6(3)
C28 C27 C32 C31 3.0(3)
N4 C27 C32 C31 -175.84(17)
C32 N3 C33 P3 -159.63(14)
In1 N3 C33 P3 -14.08(17)
C37 P3 C33 N3 -110.15(14)
C34 P3 C33 N3 143.02(13)
Ni1 P3 C33 N3 20.21(16)
C3 C2 C1 C6 -0.3(3)
C3 C2 C1 N4 -178.49(17)
N1 C6 C1 C2 -179.14(17)
C5 C6 C1 C2 -0.1(3)
N1 C6 C1 N4 -0.9(2)
C5 C6 C1 N4 178.08(16)
C14 N4 C1 C2 45.0(2)
C27 N4 C1 C2 -91.6(2)
In1 N4 C1 C2 157.23(15)
C14 N4 C1 C6 -133.20(18)
C27 N4 C1 C6 90.2(2)
In1 N4 C1 C6 -20.97(18)
C20 P2 C24 C26 64.02(16)
C21 P2 C24 C26 171.52(14)
Ni1 P2 C24 C26 -65.78(15)
C20 P2 C24 C25 -60.50(18)
C21 P2 C24 C25 47.00(18)
Ni1 P2 C24 C25 169.70(14)
C32 C31 C30 C29 -1.4(3)
C37 P3 C34 C36 89.00(16)
C33 P3 C34 C36 -168.53(14)
Ni1 P3 C34 C36 -41.41(16)
C37 P3 C34 C35 -39.49(17)
C33 P3 C34 C35 62.98(16)
Ni1 P3 C34 C35 -169.90(13)
C19 C14 C15 C16 -0.5(3)
N4 C14 C15 C16 -177.55(18)
C17 C16 C15 C14 0.8(3)
C3 C4 C5 C6 -0.3(3)
N1 C6 C5 C4 179.37(19)
C1 C6 C5 C4 0.4(3)
C5 C4 C3 C2 -0.2(3)
C1 C2 C3 C4 0.5(3)
C31 C30 C29 C28 2.1(3)
C27 C28 C29 C30 -0.1(3)
